data_2007774
loop_
_publ_author_name
'Rickard, Clifton E. F.'
'Woodgate, Paul D.'
'Zhao, Zhongde'

_publ_section_title
;
 \h^6^-Tricarbonylchromium Complexes of Methyl
 4,6-<i>O</i>-Benzylidene-\a-<small>D</small>-glucopyranosides
;
_journal_issue 10
_journal_name_full 'Acta Crystallographica Section C'
_journal_page_first 1420
_journal_page_last 1424
_journal_paper_doi 10.1107/S0108270198005976
_journal_volume 54
_journal_year 1998
_chemical_formula_iupac '[Cr (C17 H24 O6 S1) (C O)3]'
_chemical_formula_moiety 'C20 H24 Cr O9 S'
_chemical_formula_sum 'C20 H24 Cr O9 S'
_chemical_formula_weight 492.45
_chemical_name_systematic
;(1'R,2'S')-Tricarbonyl[(R)-[methyl 2,3-di-O-methyl-4,6-O-[[1',2',3',4',5',6'-
 \h]-2'-[(methylthio)phenyl]methylene]-\a-D-glucopyranoside]chromium(0)
;
_space_group_IT_number 4
_symmetry_cell_setting monoclinic
_symmetry_space_group_name_Hall 'P 2yb'
_symmetry_space_group_name_H-M 'P 1 21 1'
_audit_creation_method SHELXL-97
_cell_angle_alpha 90.00
_cell_angle_beta 92.7200(10)
_cell_angle_gamma 90.00
_cell_formula_units_Z 2
_cell_length_a 7.9722(2)
_cell_length_b 8.5924(2)
_cell_length_c 16.0785(4)
_cell_measurement_reflns_used 5864
_cell_measurement_temperature 203(2)
_cell_measurement_theta_max 27.5
_cell_measurement_theta_min 1.3
_cell_volume 1100.14(5)
_computing_cell_refinement 'SAINT (Siemens, 1994b)'
_computing_data_collection 'SMART (Siemens, 1994b)'
_computing_data_reduction SAINT
_computing_molecular_graphics 'SHELXTL (Siemens, 1994a)'
_computing_publication_material SHELXL97
_computing_structure_refinement 'SHELXL97 (Sheldrick, 1997)'
_computing_structure_solution 'SHELXS97 (Sheldrick, 1990)'
_diffrn_ambient_temperature 203(2)
_diffrn_measured_fraction_theta_full 0.981
_diffrn_measured_fraction_theta_max 0.981
_diffrn_measurement_device_type 'Siemans SMART'
_diffrn_measurement_method Area-detector
_diffrn_radiation_monochromator graphite
_diffrn_radiation_source 'fine-focus sealed tube'
_diffrn_radiation_type MoK\a
_diffrn_radiation_wavelength 0.71073
_diffrn_reflns_av_R_equivalents 0.029
_diffrn_reflns_av_sigmaI/netI 0.0441
_diffrn_reflns_limit_h_max 10
_diffrn_reflns_limit_h_min -10
_diffrn_reflns_limit_k_max 4
_diffrn_reflns_limit_k_min -11
_diffrn_reflns_limit_l_max 20
_diffrn_reflns_limit_l_min 0
_diffrn_reflns_number 7191
_diffrn_reflns_theta_full 27.50
_diffrn_reflns_theta_max 27.50
_diffrn_reflns_theta_min 1.27
_diffrn_standards_decay_% 0
_exptl_absorpt_coefficient_mu 0.663
_exptl_absorpt_correction_T_max 0.949
_exptl_absorpt_correction_T_min 0.692
_exptl_absorpt_correction_type 'empirical (Blessing, 1995)'
_exptl_crystal_colour Yellow
_exptl_crystal_density_diffrn 1.487
_exptl_crystal_density_method 'not measured'
_exptl_crystal_description Tablet
_exptl_crystal_F_000 512
_exptl_crystal_size_max 0.60
_exptl_crystal_size_mid 0.32
_exptl_crystal_size_min 0.08
_refine_diff_density_max 0.268
_refine_diff_density_min -0.272
_refine_ls_abs_structure_details 'Flack (1983)'
_refine_ls_abs_structure_Flack 0.01(2)
_refine_ls_extinction_method none
_refine_ls_goodness_of_fit_ref 1.105
_refine_ls_hydrogen_treatment 'H atoms: see below'
_refine_ls_matrix_type full
_refine_ls_number_parameters 284
_refine_ls_number_reflns 3309
_refine_ls_number_restraints 1
_refine_ls_restrained_S_all 1.105
_refine_ls_R_factor_all 0.040
_refine_ls_R_factor_obs 0.034
_refine_ls_shift/su_max 0.001
_refine_ls_shift/su_mean 0.000
_refine_ls_structure_factor_coef Fsqd
_refine_ls_weighting_details 'w = 1/[\s^2^(Fo^2^)+(0.0566P)^2^+0.1822P] where P = (Fo^2^+2Fc^2^)/3'
_refine_ls_weighting_scheme calc
_refine_ls_wR_factor_obs 0.092
_refine_ls_wR_factor_ref 0.103
_reflns_number_gt 3037
_reflns_number_total 3309
_reflns_threshold_expression I>2\s(I)
_cod_data_source_file ta1212.cif
_cod_data_source_block 3
_cod_depositor_comments
;
The following automatic conversions were performed:
'_symmetry_cell_setting' value 'Monoclinic' changed to 'monoclinic'
according to '/home/saulius/struct/CIF-dictionaries/cif_core.dic'
dictionary named 'cif_core.dic' version 2.4.1 from 2010-06-29.

Automatic conversion script
Id: cif_fix_enum 1527 2010-12-29 10:47:43Z saulius 

The following automatic conversions were performed:

'_symmetry_cell_setting' value 'Monoclinic' changed to 'monoclinic'
according to /home/saulius/struct/CIF-dictionaries/cif_core.dic
dictionary named 'cif_core.dic' version 2.4.1 from 2010-06-29.

Automatic conversion script
Id: cif_fix_values 1715 2011-07-08 13:25:40Z adriana 

The following automatic conversions were performed:

'_refine_ls_weighting_scheme' value 'calc w =
1/[\s^2^(Fo^2^)+(0.0566P)^2^+0.1822P] where P = (Fo^2^+2Fc^2^)/3' was
changed to 'calc'. New tag '_refine_ls_weighting_details' was
created. The value of the new tag was set to 'w =
1/[\s^2^(Fo^2^)+(0.0566P)^2^+0.1822P] where P = (Fo^2^+2Fc^2^)/3'.

Automatic conversion script
Id: cif_fix_values 3143 2015-03-26 13:38:13Z robertas 
;
_cod_original_sg_symbol_Hall 'P 2y1'
_cod_original_sg_symbol_H-M 'P 21'
_cod_original_formula_sum 'C20 H24 Cr1 O9 S1'
_cod_database_code 2007774

loop_
_symmetry_equiv_pos_as_xyz
'x, y, z'
'-x, y+1/2, -z'

loop_
_atom_site_label
_atom_site_fract_x
_atom_site_fract_y
_atom_site_fract_z
_atom_site_U_iso_or_equiv
_atom_site_adp_type
_atom_site_calc_flag
_atom_site_refinement_flags
_atom_site_occupancy
_atom_site_disorder_assembly
_atom_site_disorder_group
_atom_site_type_symbol
Cr 0.34326(6) 0.41598(7) 0.40190(3) 0.03111(15) Uani d . 1 . . Cr
S 0.03355(11) 0.28475(13) 0.23840(6) 0.0378(2) Uani d . 1 . . S
O1 0.5710(3) 0.4330(3) -0.12620(13) 0.0295(5) Uani d . 1 . . O
O2 0.2525(4) 0.3541(4) -0.17654(15) 0.0425(7) Uani d . 1 . . O
O3 0.0766(3) 0.3796(3) -0.02631(15) 0.0297(5) Uani d . 1 . . O
O4 0.2945(2) 0.4325(3) 0.12294(11) 0.0223(4) Uani d . 1 . . O
O5 0.5795(3) 0.2491(3) -0.01876(13) 0.0251(5) Uani d . 1 . . O
O6 0.5568(2) 0.4035(3) 0.19189(12) 0.0270(4) Uani d . 1 . . O
O7 0.2306(5) 0.3275(6) 0.5705(2) 0.0825(14) Uani d . 1 . . O
O8 0.4046(6) 0.0800(5) 0.3628(2) 0.0806(13) Uani d . 1 . . O
O9 0.7018(3) 0.4311(5) 0.46604(18) 0.0567(8) Uani d . 1 . . O
C1 0.5074(4) 0.2900(4) -0.09892(18) 0.0268(6) Uani d . 1 . . C
H1A 0.5376 0.2084 -0.1390 0.032 Uiso calc R 1 . . H
C2 0.3160(4) 0.2982(4) -0.09795(17) 0.0263(6) Uani d . 1 . . C
H2A 0.2730 0.1913 -0.0905 0.032 Uiso calc R 1 . . H
C3 0.2534(3) 0.3992(4) -0.02741(16) 0.0221(6) Uani d . 1 . . C
H3A 0.2812 0.5098 -0.0370 0.027 Uiso calc R 1 . . H
C4 0.3419(4) 0.3415(4) 0.05298(17) 0.0206(6) Uani d . 1 . . C
H4A 0.3118 0.2312 0.0621 0.025 Uiso calc R 1 . . H
C5 0.5308(4) 0.3542(4) 0.04470(17) 0.0220(6) Uani d . 1 . . C
H5A 0.5609 0.4621 0.0297 0.026 Uiso calc R 1 . . H
C6 0.6211(4) 0.3086(4) 0.12646(18) 0.0265(7) Uani d . 1 . . C
H6A 0.6018 0.1983 0.1381 0.032 Uiso calc R 1 . . H
H6B 0.7422 0.3253 0.1231 0.032 Uiso calc R 1 . . H
C7 0.3822(4) 0.3780(4) 0.19615(17) 0.0240(7) Uani d . 1 . . C
H7A 0.3605 0.2654 0.2031 0.029 Uiso calc R 1 . . H
C8 0.7256(4) 0.4148(6) -0.1659(2) 0.0380(8) Uani d . 1 . . C
H8A 0.7772 0.5159 -0.1728 0.057 Uiso calc R 1 . . H
H8B 0.7048 0.3669 -0.2200 0.057 Uiso calc R 1 . . H
H8C 0.8004 0.3491 -0.1319 0.057 Uiso calc R 1 . . H
C9 0.1434(5) 0.2490(6) -0.2200(2) 0.0453(10) Uani d . 1 . . C
H9A 0.1096 0.2925 -0.2739 0.068 Uiso calc R 1 . . H
H9B 0.0448 0.2314 -0.1882 0.068 Uiso calc R 1 . . H
H9C 0.2011 0.1510 -0.2278 0.068 Uiso calc R 1 . . H
C10 -0.0065(5) 0.5145(6) 0.0033(3) 0.0450(10) Uani d . 1 . . C
H10A -0.1269 0.4972 0.0004 0.067 Uiso calc R 1 . . H
H10B 0.0199 0.6034 -0.0309 0.067 Uiso calc R 1 . . H
H10C 0.0310 0.5345 0.0606 0.067 Uiso calc R 1 . . H
C11 0.3146(4) 0.4661(4) 0.2679(2) 0.0275(7) Uani d . 1 . . C
C12 0.1501(4) 0.4277(5) 0.29494(17) 0.0295(7) Uani d . 1 . . C
C13 0.0900(5) 0.5072(5) 0.3638(2) 0.0375(9) Uani d . 1 . . C
H13A -0.0093 0.4656 0.3911 0.045 Uiso calc R 1 . . H
C14 0.1842(5) 0.6278(5) 0.4032(2) 0.0430(9) Uani d . 1 . . C
H14A 0.1490 0.6696 0.4570 0.052 Uiso calc R 1 . . H
C15 0.3395(5) 0.6695(5) 0.3745(2) 0.0395(9) Uani d . 1 . . C
H15A 0.4132 0.7403 0.4083 0.047 Uiso calc R 1 . . H
C16 0.4059(5) 0.5875(4) 0.30726(19) 0.0325(7) Uani d . 1 . . C
H16A 0.5250 0.6033 0.2944 0.039 Uiso calc R 1 . . H
C17 0.2738(5) 0.3611(6) 0.5061(2) 0.0493(11) Uani d . 1 . . C
C18 0.3794(7) 0.2093(6) 0.3790(3) 0.0517(12) Uani d . 1 . . C
C19 0.5630(4) 0.4254(6) 0.44270(19) 0.0396(8) Uani d . 1 . . C
C20 -0.1051(7) 0.2073(8) 0.3126(3) 0.0697(16) Uani d . 1 . . C
H20A -0.1700 0.1227 0.2874 0.105 Uiso calc R 1 . . H
H20B -0.1805 0.2885 0.3299 0.105 Uiso calc R 1 . . H
H20C -0.0399 0.1688 0.3608 0.105 Uiso calc R 1 . . H

loop_
_atom_site_aniso_label
_atom_site_aniso_U_11
_atom_site_aniso_U_22
_atom_site_aniso_U_33
_atom_site_aniso_U_12
_atom_site_aniso_U_13
_atom_site_aniso_U_23
Cr 0.0390(3) 0.0358(3) 0.0187(2) 0.0046(3) 0.00297(18) 0.0003(2)
S 0.0296(4) 0.0487(6) 0.0352(4) -0.0023(4) 0.0028(3) -0.0081(4)
O1 0.0378(11) 0.0204(12) 0.0314(10) 0.0018(10) 0.0137(9) 0.0016(10)
O2 0.0623(16) 0.0418(16) 0.0221(10) -0.0096(13) -0.0111(11) 0.0060(11)
O3 0.0240(10) 0.0275(14) 0.0372(11) 0.0002(9) -0.0039(9) -0.0008(10)
O4 0.0246(9) 0.0259(12) 0.0163(8) 0.0024(9) 0.0005(7) -0.0025(9)
O5 0.0345(11) 0.0205(11) 0.0207(9) 0.0050(9) 0.0048(9) -0.0015(9)
O6 0.0269(9) 0.0318(12) 0.0220(9) 0.0005(10) -0.0014(7) -0.0042(11)
O7 0.089(2) 0.122(4) 0.0385(16) 0.008(3) 0.0274(17) 0.028(2)
O8 0.149(4) 0.038(2) 0.054(2) 0.023(2) -0.004(2) -0.0006(16)
O9 0.0393(14) 0.080(3) 0.0510(15) 0.0079(18) 0.0017(12) 0.008(2)
C1 0.0400(17) 0.0205(16) 0.0203(13) 0.0021(14) 0.0061(12) -0.0016(12)
C2 0.0382(16) 0.0231(16) 0.0173(12) -0.0060(14) -0.0023(12) 0.0012(13)
C3 0.0257(13) 0.0196(15) 0.0209(11) -0.0023(13) -0.0007(10) 0.0003(13)
C4 0.0255(13) 0.0180(14) 0.0185(12) 0.0005(11) 0.0031(11) -0.0017(11)
C5 0.0259(13) 0.0200(14) 0.0207(13) 0.0018(12) 0.0063(11) -0.0024(12)
C6 0.0249(13) 0.0308(18) 0.0237(14) 0.0041(13) -0.0011(11) -0.0013(13)
C7 0.0274(14) 0.0261(18) 0.0185(12) 0.0006(12) 0.0001(11) 0.0002(11)
C8 0.0395(17) 0.0367(19) 0.0391(16) -0.0028(19) 0.0163(14) -0.006(2)
C9 0.042(2) 0.063(3) 0.0297(17) 0.0039(19) -0.0058(15) -0.0102(19)
C10 0.0360(18) 0.048(3) 0.051(2) 0.0149(18) -0.0009(16) -0.013(2)
C11 0.0351(16) 0.0255(17) 0.0217(14) 0.0052(13) 0.0011(12) 0.0010(12)
C12 0.0323(14) 0.0362(19) 0.0197(12) 0.0046(16) -0.0011(11) -0.0011(15)
C13 0.0382(18) 0.044(2) 0.0310(17) 0.0100(17) 0.0063(15) -0.0017(16)
C14 0.056(2) 0.045(2) 0.0288(16) 0.0162(19) 0.0039(16) -0.0059(16)
C15 0.059(2) 0.032(2) 0.0270(17) 0.0022(18) -0.0040(16) -0.0071(16)
C16 0.0450(19) 0.0287(18) 0.0234(14) 0.0033(15) -0.0013(14) 0.0014(14)
C17 0.049(2) 0.065(3) 0.0340(19) 0.006(2) 0.0088(16) 0.0062(19)
C18 0.080(3) 0.047(3) 0.0270(18) 0.010(2) -0.0052(19) 0.0070(18)
C19 0.0464(19) 0.047(2) 0.0257(14) 0.010(2) 0.0085(14) 0.0052(18)
C20 0.081(4) 0.071(4) 0.059(3) -0.032(3) 0.029(3) -0.010(3)

loop_
_atom_type_symbol
_atom_type_description
_atom_type_scat_dispersion_real
_atom_type_scat_dispersion_imag
_atom_type_scat_source
C C 0.0033 0.0016 'International Tables Vol C Tables 4.2.6.8 and 6.1.1.4'
H H 0.0000 0.0000 'International Tables Vol C Tables 4.2.6.8 and 6.1.1.4'
O O 0.0106 0.0060 'International Tables Vol C Tables 4.2.6.8 and 6.1.1.4'
S S 0.1246 0.1234 'International Tables Vol C Tables 4.2.6.8 and 6.1.1.4'
Cr Cr 0.3209 0.6236 'International Tables Vol C Tables 4.2.6.8 and 6.1.1.4'

loop_
_geom_angle_atom_site_label_1
_geom_angle_atom_site_label_2
_geom_angle_atom_site_label_3
_geom_angle
C18 Cr C19 87.6(2)
C18 Cr C17 89.5(2)
C19 Cr C17 90.53(17)
C18 Cr C16 117.86(17)
C19 Cr C16 88.48(16)
C17 Cr C16 152.54(19)
C18 Cr C11 90.18(16)
C19 Cr C11 113.16(13)
C17 Cr C11 156.27(17)
C16 Cr C11 37.34(13)
C18 Cr C14 152.8(2)
C19 Cr C14 119.6(2)
C17 Cr C14 90.29(18)
C16 Cr C14 66.68(14)
C11 Cr C14 79.37(13)
C18 Cr C15 155.18(16)
C19 Cr C15 91.77(19)
C17 Cr C15 115.31(19)
C16 Cr C15 37.35(13)
C11 Cr C15 67.30(13)
C14 Cr C15 36.44(16)
C18 Cr C13 115.7(2)
C19 Cr C13 156.6(2)
C17 Cr C13 91.87(16)
C16 Cr C13 78.79(14)
C11 Cr C13 67.04(12)
C14 Cr C13 37.07(16)
C15 Cr C13 66.22(16)
C18 Cr C12 89.91(18)
C19 Cr C12 150.74(12)
C17 Cr C12 118.61(16)
C16 Cr C12 67.09(14)
C11 Cr C12 37.66(11)
C14 Cr C12 66.47(15)
C15 Cr C12 78.64(15)
C13 Cr C12 36.51(13)
C12 S C20 104.0(2)
C1 O1 C8 112.1(3)
C9 O2 C2 114.1(3)
C3 O3 C10 112.6(3)
C7 O4 C4 109.4(2)
C1 O5 C5 112.1(2)
C7 O6 C6 109.4(2)
O1 C1 O5 111.1(3)
O1 C1 C2 109.7(3)
O5 C1 C2 111.2(2)
O2 C2 C1 108.7(2)
O2 C2 C3 110.6(3)
C1 C2 C3 113.3(2)
O3 C3 C4 111.8(2)
O3 C3 C2 107.5(2)
C4 C3 C2 106.8(2)
O4 C4 C5 109.1(2)
O4 C4 C3 111.0(2)
C5 C4 C3 108.8(2)
O5 C5 C6 108.7(2)
O5 C5 C4 108.7(2)
C6 C5 C4 109.6(2)
O6 C6 C5 108.4(2)
O6 C7 O4 110.8(2)
O6 C7 C11 110.5(2)
O4 C7 C11 106.9(2)
C16 C11 C12 119.6(3)
C16 C11 C7 121.5(3)
C12 C11 C7 118.8(3)
C16 C11 Cr 71.13(19)
C12 C11 Cr 73.32(18)
C7 C11 Cr 129.1(2)
C13 C12 C11 118.5(3)
C13 C12 S 123.6(3)
C11 C12 S 117.9(2)
C13 C12 Cr 70.56(19)
C11 C12 Cr 69.02(17)
S C12 Cr 133.2(2)
C12 C13 C14 121.1(3)
C12 C13 Cr 72.92(19)
C14 C13 Cr 71.2(2)
C15 C14 C13 120.3(3)
C15 C14 Cr 71.9(2)
C13 C14 Cr 71.7(2)
C14 C15 C16 119.8(4)
C14 C15 Cr 71.7(3)
C16 C15 Cr 70.2(2)
C11 C16 C15 120.6(3)
C11 C16 Cr 71.5(2)
C15 C16 Cr 72.4(2)
O7 C17 Cr 179.8(4)
O8 C18 Cr 178.2(5)
O9 C19 Cr 178.1(3)

loop_
_geom_bond_atom_site_label_1
_geom_bond_atom_site_label_2
_geom_bond_site_symmetry_2
_geom_bond_distance
_geom_bond_publ_flag
Cr C18 . 1.839(5) ?
Cr C19 . 1.843(4) ?
Cr C17 . 1.850(4) ?
Cr C16 . 2.193(4) ?
Cr C11 . 2.198(3) ?
Cr C14 . 2.219(4) ?
Cr C15 . 2.222(4) ?
Cr C13 . 2.225(4) ?
Cr C12 . 2.255(3) ?
S C12 . 1.766(4) ?
S C20 . 1.793(5) ?
O1 C1 . 1.407(4) ?
O1 C8 . 1.423(3) ?
O2 C9 . 1.415(5) ?
O2 C2 . 1.422(4) ?
O3 C3 . 1.420(3) ?
O3 C10 . 1.428(5) ?
O4 C7 . 1.420(3) y
O4 C4 . 1.435(3) y
O5 C1 . 1.430(4) y
O5 C5 . 1.430(3) y
O6 C7 . 1.414(3) y
O6 C6 . 1.444(4) y
O7 C17 . 1.144(5) ?
O8 C18 . 1.161(6) ?
O9 C19 . 1.153(4) ?
C1 C2 . 1.528(4) y
C2 C3 . 1.530(4) y
C3 C4 . 1.526(4) y
C4 C5 . 1.521(4) y
C5 C6 . 1.520(4) y
C7 C11 . 1.501(4) y
C11 C16 . 1.406(5) ?
C11 C12 . 1.439(4) ?
C12 C13 . 1.404(5) ?
C13 C14 . 1.413(6) ?
C14 C15 . 1.388(6) ?
C15 C16 . 1.414(5) ?
